data_1548973
loop_
_publ_author_name
'Szell, Patrick M.J.'
'Gabidullin, Bulat'
'Bryce, David L.'

_publ_section_title
;
 3-(1,2,2-Triiodoethenyl)benzoic acid
;
_journal_coeditor_code LH4031
_journal_issue 2
_journal_name_full IUCrData
_journal_page_first x180258
_journal_paper_doi 10.1107/S2414314618002584
_journal_volume 3
_journal_year 2018
_chemical_formula_iupac 'C9 H5 I3 O2'
_chemical_formula_moiety 'C9 H5 I3 O2'
_chemical_formula_sum 'C9 H5 I3 O2'
_chemical_formula_weight 525.83
_chemical_name_common '3-(1,2,2-triiodovinyl)benzoic acid'
_chemical_name_systematic
;
3-(1,2,2-Triiodoethenyl)benzoic acid
;
_space_group_crystal_system monoclinic
_space_group_IT_number 14
_space_group_name_Hall '-P 2yn'
_space_group_name_H-M_alt 'P 1 21/n 1'
_symmetry_space_group_name_Hall '-P 2yn'
_symmetry_space_group_name_H-M 'P 1 21/n 1'
_atom_sites_solution_hydrogens mixed
_audit_creation_method SHELXL-2016/6
_cell_angle_alpha 90
_cell_angle_beta 92.379(5)
_cell_angle_gamma 90
_cell_formula_units_Z 4
_cell_length_a 4.7121(9)
_cell_length_b 18.752(4)
_cell_length_c 13.856(3)
_cell_measurement_reflns_used 2073
_cell_measurement_temperature 200(2)
_cell_measurement_theta_max 27.15
_cell_measurement_theta_min 2.62
_cell_volume 1223.3(4)
_computing_cell_refinement
;
APEX2 (Bruker, 2009)
;
_computing_data_collection
;
APEX2 (Bruker, 2009)
;
_computing_data_reduction
;
SAINT (Bruker, 2009)
;
_computing_molecular_graphics
;
Mercury (Macrae et al., 2008) and PLATON (Spek, 2009)
;
_computing_publication_material
;
<i>CIFTAB</i> (Sheldrick, 1997)
;
_computing_structure_refinement
;
SHELXL2014 (Sheldrick, 2015b) and WinGX (Farrugia, 2012)
;
_computing_structure_solution
;
SHELXT (Sheldrick, 2015a)
;
_diffrn_ambient_temperature 200(2)
_diffrn_measured_fraction_theta_full 0.997
_diffrn_measured_fraction_theta_max 0.984
_diffrn_measurement_device_type 'Bruker APEXII CCD'
_diffrn_measurement_method '\f and \w scans'
_diffrn_radiation_type MoK\a
_diffrn_radiation_wavelength 0.71073
_diffrn_reflns_av_R_equivalents 0.0654
_diffrn_reflns_limit_h_max 6
_diffrn_reflns_limit_h_min -6
_diffrn_reflns_limit_k_max 24
_diffrn_reflns_limit_k_min -24
_diffrn_reflns_limit_l_max 18
_diffrn_reflns_limit_l_min -18
_diffrn_reflns_number 9164
_diffrn_reflns_theta_full 25.242
_diffrn_reflns_theta_max 28.444
_diffrn_reflns_theta_min 1.828
_exptl_absorpt_coefficient_mu 7.639
_exptl_absorpt_correction_T_max 0.7457
_exptl_absorpt_correction_T_min 0.4852
_exptl_absorpt_correction_type multi-scan
_exptl_absorpt_process_details
;
(SADABS; Bruker, 2004)
;
_exptl_crystal_colour colourless
_exptl_crystal_density_diffrn 2.855
_exptl_crystal_description prism
_exptl_crystal_F_000 936
_exptl_crystal_size_max 0.481
_exptl_crystal_size_mid 0.158
_exptl_crystal_size_min 0.062
_refine_diff_density_max 1.137
_refine_diff_density_min -1.105
_refine_ls_extinction_method none
_refine_ls_goodness_of_fit_ref 0.985
_refine_ls_hydrogen_treatment mixed
_refine_ls_matrix_type full
_refine_ls_number_parameters 159
_refine_ls_number_reflns 3033
_refine_ls_number_restraints 97
_refine_ls_restrained_S_all 0.972
_refine_ls_R_factor_all 0.1265
_refine_ls_R_factor_gt 0.0404
_refine_ls_shift/su_max 0.001
_refine_ls_shift/su_mean 0.000
_refine_ls_structure_factor_coef Fsqd
_refine_ls_weighting_details 'w=1/[\s^2^(Fo^2^)+(0.0238P)^2^+0.1535P] where P=(Fo^2^+2Fc^2^)/3'
_refine_ls_weighting_scheme calc
_refine_ls_wR_factor_gt 0.0595
_refine_ls_wR_factor_ref 0.0778
_reflns_number_gt 1539
_reflns_number_total 3033
_reflns_threshold_expression 'I > 2\s(I)'
_cod_data_source_file lh4031sup1.cif
_cod_data_source_block I
_cod_database_code 1548973
_shelx_space_group_comment
;
The symmetry employed for this shelxl refinement is uniquely defined
by the following loop, which should always be used as a source of
symmetry information in preference to the above space-group names.
They are only intended as comments.
;
_shelx_estimated_absorpt_t_min 0.120
_shelx_estimated_absorpt_t_max 0.649

loop_
_space_group_symop_operation_xyz
'x, y, z'
'-x+1/2, y+1/2, -z+1/2'
'-x, -y, -z'
'x-1/2, -y-1/2, z-1/2'

loop_
_atom_site_type_symbol
_atom_site_label
_atom_site_fract_x
_atom_site_fract_y
_atom_site_fract_z
_atom_site_U_iso_or_equiv
_atom_site_adp_type
_atom_site_calc_flag
_atom_site_occupancy
_atom_site_disorder_assembly
_atom_site_disorder_group
I I1 0.47571(12) 0.38729(3) 0.47397(4) 0.04455(17) Uani d 1 . .
I I2 0.23490(14) 0.21161(3) 0.51879(4) 0.0605(2) Uani d 1 . .
I I3 0.07423(13) 0.26225(3) 0.75867(4) 0.05472(19) Uani d 1 . .
O O1 0.7327(13) 0.5516(3) 0.9400(4) 0.0463(16) Uani d 1 . .
O O2 0.8689(11) 0.4380(3) 0.9237(4) 0.0427(14) Uani d 1 . .
C C1 0.7188(16) 0.4891(4) 0.8996(5) 0.0317(18) Uani d 1 . .
C C2 0.5060(15) 0.4839(4) 0.8176(5) 0.0316(18) Uani d 1 . .
C C3 0.3394(15) 0.5406(4) 0.7888(5) 0.0364(19) Uani d 1 . .
H H3 0.357931 0.584600 0.822475 0.044 Uiso calc 1 . .
C C4 0.1446(15) 0.5348(4) 0.7116(5) 0.037(2) Uani d 1 . .
H H4 0.028550 0.574332 0.692924 0.045 Uiso calc 1 . .
C C5 0.1209(16) 0.4713(5) 0.6623(6) 0.046(2) Uani d 1 . .
H H5 -0.032421 0.464049 0.616701 0.055 Uiso calc 1 A 1
C C7 0.4797(16) 0.4205(4) 0.7676(6) 0.047(2) Uani d 1 . .
H H7 0.568537 0.378584 0.792825 0.057 Uiso calc 1 B 1
C C6 0.321(6) 0.4178(10) 0.6791(17) 0.038(6) Uani d 0.455(18) C 1
C C8 0.318(4) 0.3591(11) 0.6082(13) 0.032(4) Uani d 0.455(18) C 1
C C9 0.237(4) 0.2952(12) 0.6235(14) 0.032(4) Uani d 0.455(18) C 1
C C6' 0.259(5) 0.4101(8) 0.6977(15) 0.040(6) Uani d 0.545(18) C 2
C C8' 0.228(3) 0.3326(9) 0.6600(12) 0.033(4) Uani d 0.545(18) C 2
C C9' 0.284(3) 0.3147(9) 0.5707(12) 0.030(4) Uani d 0.545(18) C 2
H H1 0.881(17) 0.550(4) 0.973(6) 0.06(3) Uiso d 1 . .

loop_
_atom_site_aniso_label
_atom_site_aniso_U_11
_atom_site_aniso_U_22
_atom_site_aniso_U_33
_atom_site_aniso_U_12
_atom_site_aniso_U_13
_atom_site_aniso_U_23
I1 0.0602(4) 0.0418(3) 0.0321(3) -0.0075(3) 0.0067(3) 0.0011(3)
I2 0.0916(5) 0.0355(3) 0.0558(4) -0.0137(3) 0.0181(3) -0.0144(3)
I3 0.0790(5) 0.0431(4) 0.0438(3) -0.0026(3) 0.0223(3) 0.0041(3)
O1 0.050(4) 0.037(4) 0.051(4) 0.002(3) -0.014(3) -0.010(3)
O2 0.050(4) 0.030(3) 0.048(3) 0.003(3) -0.008(3) -0.002(3)
C1 0.038(5) 0.027(5) 0.030(4) -0.005(4) 0.002(4) -0.007(4)
C2 0.033(5) 0.032(5) 0.030(4) -0.002(4) 0.003(4) 0.001(4)
C3 0.045(5) 0.033(5) 0.031(4) -0.003(4) 0.007(4) -0.006(4)
C4 0.041(5) 0.032(5) 0.038(5) 0.008(4) -0.005(4) 0.004(4)
C5 0.031(5) 0.060(5) 0.046(5) 0.003(4) -0.001(4) -0.013(4)
C7 0.043(5) 0.031(5) 0.067(6) 0.009(4) -0.014(4) -0.015(4)
C6 0.012(11) 0.054(9) 0.049(8) -0.007(8) 0.008(8) -0.017(8)
C8 0.034(11) 0.036(7) 0.024(7) 0.000(7) -0.009(7) 0.003(5)
C9 0.039(11) 0.037(8) 0.021(9) 0.002(8) 0.006(9) 0.002(6)
C6' 0.019(11) 0.047(6) 0.054(10) 0.002(6) 0.004(9) -0.023(6)
C8' 0.041(9) 0.031(7) 0.028(7) 0.002(7) -0.002(6) -0.001(5)
C9' 0.033(9) 0.030(7) 0.027(7) -0.010(7) -0.007(6) -0.003(6)

loop_
_atom_type_symbol
_atom_type_description
_atom_type_scat_dispersion_real
_atom_type_scat_dispersion_imag
_atom_type_scat_source
C C 0.0033 0.0016 'International Tables Vol C Tables 4.2.6.8 and 6.1.1.4'
H H 0.0000 0.0000 'International Tables Vol C Tables 4.2.6.8 and 6.1.1.4'
I I -0.4742 1.8119 'International Tables Vol C Tables 4.2.6.8 and 6.1.1.4'
O O 0.0106 0.0060 'International Tables Vol C Tables 4.2.6.8 and 6.1.1.4'

loop_
_geom_angle_atom_site_label_1
_geom_angle_atom_site_label_2
_geom_angle_atom_site_label_3
_geom_angle
C1 O1 H1 103(6)
O2 C1 O1 124.6(7)
O2 C1 C2 121.2(7)
O1 C1 C2 114.1(7)
C3 C2 C7 119.0(7)
C3 C2 C1 122.1(7)
C7 C2 C1 118.9(7)
C2 C3 C4 121.2(7)
C2 C3 H3 119.4
C4 C3 H3 119.4
C5 C4 C3 119.3(7)
C5 C4 H4 120.4
C3 C4 H4 120.4
C4 C5 C6 120.1(9)
C4 C5 C6' 120.7(9)
C4 C5 H5 119.9
C6 C5 H5 119.9
C2 C7 C6' 120.9(8)
C2 C7 C6 120.1(9)
C2 C7 H7 120.0
C6 C7 H7 120.0
C5 C6 C7 116.8(13)
C5 C6 C8 116.1(11)
C7 C6 C8 126.6(12)
C9 C8 C6 126(2)
C9 C8 I1 120.2(17)
C6 C8 I1 114.1(17)
C8 C9 I2 124.6(17)
C8 C9 I3 122.4(17)
I2 C9 I3 112.9(10)
C5 C6' C7 116.6(12)
C5 C6' C8' 128.1(11)
C7 C6' C8' 114.7(10)
C9' C8' C6' 122.4(17)
C9' C8' I3 123.4(14)
C6' C8' I3 114.1(13)
C8' C9' I2 122.7(14)
C8' C9' I1 122.1(13)
I2 C9' I1 114.9(8)

loop_
_geom_bond_atom_site_label_1
_geom_bond_atom_site_label_2
_geom_bond_distance
I1 C8 2.098(19)
I1 C9' 2.137(16)
I2 C9' 2.072(16)
I2 C9 2.14(2)
I3 C8' 2.054(17)
I3 C9 2.14(2)
O1 C1 1.299(8)
O1 H1 0.82(7)
O2 C1 1.229(8)
C1 C2 1.488(9)
C2 C3 1.371(9)
C2 C7 1.379(9)
C3 C4 1.385(9)
C3 H3 0.9500
C4 C5 1.375(10)
C4 H4 0.9500
C5 C6 1.391(15)
C5 C6' 1.398(14)
C5 H5 0.9500
C7 C6' 1.406(14)
C7 C6 1.410(15)
C7 H7 0.9500
C6 C8 1.48(2)
C8 C9 1.28(3)
C6' C8' 1.55(2)
C8' C9' 1.32(3)

loop_
_geom_hbond_atom_site_label_D
_geom_hbond_atom_site_label_H
_geom_hbond_atom_site_label_A
_geom_hbond_site_symmetry_A
_geom_hbond_distance_DH
_geom_hbond_distance_HA
_geom_hbond_distance_DA
_geom_hbond_angle_DHA
O1 H1 O2 3_767 0.82(7) 1.83(8) 2.614(7) 159(9)

loop_
_geom_torsion_atom_site_label_1
_geom_torsion_atom_site_label_2
_geom_torsion_atom_site_label_3
_geom_torsion_atom_site_label_4
_geom_torsion
O2 C1 C2 C3 -179.1(7)
O1 C1 C2 C3 -0.6(10)
O2 C1 C2 C7 -0.4(11)
O1 C1 C2 C7 178.1(7)
C7 C2 C3 C4 0.7(11)
C1 C2 C3 C4 179.4(6)
C2 C3 C4 C5 -0.8(11)
C3 C4 C5 C6 -11(2)
C3 C4 C5 C6' 9.6(18)
C3 C2 C7 C6' -9.3(18)
C1 C2 C7 C6' 172.0(16)
C3 C2 C7 C6 11(2)
C1 C2 C7 C6 -168.0(18)
C4 C5 C6 C7 21(3)
C4 C5 C6 C8 -166.2(17)
C2 C7 C6 C5 -22(3)
C2 C7 C6 C8 167(2)
C5 C6 C8 C9 -109(3)
C7 C6 C8 C9 62(4)
C5 C6 C8 I1 72(3)
C7 C6 C8 I1 -116(3)
C6 C8 C9 I2 179.8(13)
I1 C8 C9 I2 -2(2)
C6 C8 C9 I3 2(3)
I1 C8 C9 I3 179.9(8)
C4 C5 C6' C7 -18(3)
C4 C5 C6' C8' 171.7(18)
C2 C7 C6' C5 17(3)
C2 C7 C6' C8' -170.5(13)
C5 C6' C8' C9' 59(3)
C7 C6' C8' C9' -112(2)
C5 C6' C8' I3 -118(2)
C7 C6' C8' I3 71(2)
C6' C8' C9' I2 -178.6(11)
I3 C8' C9' I2 -2(2)
C6' C8' C9' I1 9(2)
I3 C8' C9' I1 -174.8(7)

_cod_database_fobs_code 1548973
